data_7238063
loop_
_publ_author_name
'Namieci\'nska, Ewelina'
'Sadowska, Beata'
'Wi\;eckowska-Szakiel, Marzena'
'Do\/l\;ega, Anna'
'Pasternak, Beata'
'Grazul, Magdalena'
'Budzisz, Elzbieta'

_publ_section_title
;
 Anticancer and antimicrobial properties of novel \h6-p-cymene
 ruthenium(ii) complexes containing a N,S-type ligand, their structural
 and theoretical characterization
;
_journal_issue 66
_journal_name_full 'RSC Advances'
_journal_page_first 38629
_journal_paper_doi 10.1039/C9RA08736B
_journal_volume 9
_journal_year 2019
_chemical_formula_sum 'C20 H22 Cl N3 O Ru S'
_chemical_formula_weight 488.98
_space_group_IT_number 14
_space_group_name_Hall '-P 2ybc'
_space_group_name_H-M_alt 'P 1 21/c 1'
_symmetry_cell_setting monoclinic
_symmetry_Int_Tables_number 14
_symmetry_space_group_name_Hall '-P 2ybc'
_symmetry_space_group_name_H-M 'P 1 21/c 1'
_atom_sites_solution_hydrogens geom
_audit_creation_date 2019-01-13T12:08:08-00:00
_audit_creation_method 'WinGX routine CIF_UPDATE'
_audit_update_record
;
2019-02-09 deposited with the CCDC.	2019-11-19 downloaded from the CCDC.
;
_cell_angle_alpha 90
_cell_angle_beta 107.980(11)
_cell_angle_gamma 90
_cell_formula_units_Z 4
_cell_length_a 10.6196(18)
_cell_length_b 12.7321(17)
_cell_length_c 14.8584(15)
_cell_measurement_reflns_used 5958
_cell_measurement_temperature 120(2)
_cell_measurement_theta_max 29.55
_cell_measurement_theta_min 3.82
_cell_volume 1910.9(5)
_computing_cell_refinement
;
        X-Area Recipe 1.33.0.0 (STOE, 2015)
;
_computing_data_collection
;
        X-Area WinXpose 2.0.22.0 (STOE, 2016)
;
_computing_data_reduction
;
        X-Area Integrate 1.72.0.0 (STOE, 2018)
        X-Area X-Red32 1.63.4.0 (STOE, 2017)
;
_computing_publication_material
;
STOE & Cie GmbH, X-Area, software package for collecting single-crystal or
multi-domain crystal data on STOE area-detector diffractometers, for image
processing, for the correction and scaling of reflection intensities and
        for outlier rejection, version 1.81, Darmstadt 2018
;
_computing_structure_refinement 'SHELXL-2014/7 (Sheldrick, 2014)'
_diffrn_ambient_temperature 120(2)
_diffrn_detector 'image plate (34 cm diameter)'
_diffrn_detector_area_resol_mean 6.67
_diffrn_detector_type 'STOE Imaging Plate'
_diffrn_measured_fraction_theta_full 0.994
_diffrn_measured_fraction_theta_max 0.995
_diffrn_measurement_device '2-circle diffractometer'
_diffrn_measurement_device_type 'STOE IPDS 2T'
_diffrn_measurement_method 'rotation method, \w scans'
_diffrn_radiation_monochromator 'parabolic x-ray mirror'
_diffrn_radiation_probe x-ray
_diffrn_radiation_type MoK\a
_diffrn_radiation_wavelength 0.71073
_diffrn_reflns_av_R_equivalents 0.0531
_diffrn_reflns_av_unetI/netI 0.0592
_diffrn_reflns_Laue_measured_fraction_full 0.994
_diffrn_reflns_Laue_measured_fraction_max 0.995
_diffrn_reflns_limit_h_max 13
_diffrn_reflns_limit_h_min -13
_diffrn_reflns_limit_k_max 15
_diffrn_reflns_limit_k_min -15
_diffrn_reflns_limit_l_max 17
_diffrn_reflns_limit_l_min -18
_diffrn_reflns_number 9994
_diffrn_reflns_point_group_measured_fraction_full 0.994
_diffrn_reflns_point_group_measured_fraction_max 0.995
_diffrn_reflns_theta_full 25.242
_diffrn_reflns_theta_max 25.999
_diffrn_reflns_theta_min 3.2
_diffrn_source 'GeniX Mo, 0.05 x 0.05 mm2 microfocus'
_exptl_absorpt_coefficient_mu 1.085
_exptl_absorpt_correction_T_max 0.9739
_exptl_absorpt_correction_T_min 0.9307
_exptl_absorpt_correction_type integration
_exptl_absorpt_process_details
;
STOE X-Red32, absorption correction by Gaussian integration, analogous to
P. Coppens, "The Evaluation of Absorption and Extinction in Single-Crystal
        Structure Analysis", published in
        F. R. Ahmed (Editor), "Crystallographic Computing",
        Munksgaard, Copenhagen (1970), 255 - 270
;
_exptl_crystal_colour orange
_exptl_crystal_density_diffrn 1.7
_exptl_crystal_density_method 'not measured'
_exptl_crystal_description plate
_exptl_crystal_F_000 992
_exptl_crystal_size_max 0.075
_exptl_crystal_size_mid 0.059
_exptl_crystal_size_min 0.029
_refine_diff_density_max 0.561
_refine_diff_density_min -0.73
_refine_diff_density_rms 0.118
_refine_ls_extinction_method none
_refine_ls_goodness_of_fit_ref 1.019
_refine_ls_hydrogen_treatment constr
_refine_ls_matrix_type full
_refine_ls_number_parameters 247
_refine_ls_number_reflns 3737
_refine_ls_number_restraints 0
_refine_ls_restrained_S_all 1.019
_refine_ls_R_factor_all 0.0672
_refine_ls_R_factor_gt 0.04
_refine_ls_shift/su_max 0.001
_refine_ls_shift/su_mean 0
_refine_ls_structure_factor_coef Fsqd
_refine_ls_weighting_details 'w=1/[\s^2^(Fo^2^)+(0.0287P)^2^+5.8878P] where P=(Fo^2^+2Fc^2^)/3'
_refine_ls_weighting_scheme calc
_refine_ls_wR_factor_gt 0.0776
_refine_ls_wR_factor_ref 0.086
_reflns_Friedel_coverage 0
_reflns_number_gt 2790
_reflns_number_total 3737
_reflns_threshold_expression 'I > 2\s(I)'
_cod_data_source_file c9ra08736b2.cif
_cod_data_source_block ad1_2019
_cod_original_sg_symbol_H-M 'P 21/c'
_cod_database_code 7238063

loop_
_symmetry_equiv_pos_as_xyz
'x, y, z'
'-x, y+1/2, -z+1/2'
'-x, -y, -z'
'x, -y-1/2, z-1/2'

loop_
_atom_site_label
_atom_site_type_symbol
_atom_site_fract_x
_atom_site_fract_y
_atom_site_fract_z
_atom_site_U_iso_or_equiv
_atom_site_adp_type
_atom_site_occupancy
_atom_site_site_symmetry_order
_atom_site_calc_flag
_atom_site_refinement_flags_posn
_atom_site_refinement_flags_adp
Ru1 Ru 0.69589(4) 0.59139(3) 0.34554(2) 0.01281(10) Uani 1 1 d . .
Cl1 Cl 0.80576(11) 0.55478(8) 0.51257(7) 0.0175(2) Uani 1 1 d . .
C13 C 0.6597(5) 0.4787(3) 0.2312(3) 0.0173(9) Uani 1 1 d . .
H13 H 0.5974 0.4251 0.2146 0.021 Uiso 1 1 calc R U
S1 S 0.49721(11) 0.53240(8) 0.36884(8) 0.0178(2) Uani 1 1 d . .
C1 C 0.4475(4) 0.6427(3) 0.4112(3) 0.0165(9) Uani 1 1 d . .
N3 N 0.3401(4) 0.6486(3) 0.4369(3) 0.0210(9) Uani 1 1 d . .
H3A H 0.3188 0.707 0.4575 0.025 Uiso 1 1 calc R U
H3B H 0.2909 0.5941 0.4332 0.025 Uiso 1 1 calc R U
C12 C 0.6251(4) 0.5790(3) 0.1906(3) 0.0170(9) Uani 1 1 d . .
H12 H 0.5411 0.5905 0.1484 0.02 Uiso 1 1 calc R U
C11 C 0.7179(5) 0.6620(3) 0.2140(3) 0.0176(10) Uani 1 1 d . .
C16 C 0.8460(4) 0.6414(3) 0.2778(3) 0.0171(9) Uani 1 1 d . .
H16 H 0.9093 0.6944 0.2927 0.021 Uiso 1 1 calc R U
C15 C 0.8776(5) 0.5413(4) 0.3186(3) 0.0198(10) Uani 1 1 d . .
H15 H 0.9611 0.5298 0.3615 0.024 Uiso 1 1 calc R U
C14 C 0.7848(5) 0.4569(3) 0.2957(3) 0.0184(10) Uani 1 1 d . .
C17 C 0.6818(5) 0.7697(3) 0.1727(3) 0.0230(10) Uani 1 1 d . .
H17A H 0.5876 0.7789 0.1556 0.034 Uiso 1 1 calc R U
H17B H 0.7098 0.7773 0.1176 0.034 Uiso 1 1 calc R U
H17C H 0.7248 0.8217 0.2187 0.034 Uiso 1 1 calc R U
C18 C 0.8230(5) 0.3508(3) 0.3415(3) 0.0229(11) Uani 1 1 d . .
H18 H 0.8685 0.3626 0.4089 0.028 Uiso 1 1 calc R U
C19 C 0.7026(5) 0.2797(4) 0.3338(4) 0.0287(12) Uani 1 1 d . .
H19A H 0.6426 0.3153 0.3603 0.043 Uiso 1 1 calc R U
H19B H 0.7319 0.2156 0.3678 0.043 Uiso 1 1 calc R U
H19C H 0.6583 0.2641 0.2684 0.043 Uiso 1 1 calc R U
C20 C 0.9202(6) 0.2974(4) 0.3001(4) 0.0316(12) Uani 1 1 d . .
H20A H 0.8768 0.2809 0.2348 0.047 Uiso 1 1 calc R U
H20B H 0.952 0.2339 0.3345 0.047 Uiso 1 1 calc R U
H20C H 0.9934 0.3436 0.3048 0.047 Uiso 1 1 calc R U
N2 N 0.5205(4) 0.7327(3) 0.4191(2) 0.0152(8) Uani 1 1 d . .
N1 N 0.6392(4) 0.7332(3) 0.3954(3) 0.0150(8) Uani 1 1 d . .
C5 C 0.8174(4) 0.8630(3) 0.4109(3) 0.0165(9) Uani 1 1 d . .
C4 C 0.6882(4) 0.8305(3) 0.4186(3) 0.0128(9) Uani 1 1 d . .
C2 C 0.4962(4) 0.8325(3) 0.4559(3) 0.0139(9) Uani 1 1 d . .
C6 C 0.9329(5) 0.8061(4) 0.4539(3) 0.0220(10) Uani 1 1 d . .
H6 H 0.9284 0.7447 0.4867 0.026 Uiso 1 1 calc R U
C3 C 0.6064(4) 0.8928(3) 0.4541(3) 0.0163(9) Uani 1 1 d . .
H3 H 0.6221 0.9623 0.4734 0.02 Uiso 1 1 calc R U
C10 C 0.8264(5) 0.9567(4) 0.3637(4) 0.0242(11) Uani 1 1 d . .
H10 H 0.7508 0.9967 0.337 0.029 Uiso 1 1 calc R U
C9 C 0.9466(6) 0.9900(4) 0.3566(4) 0.0311(13) Uani 1 1 d . .
H9 H 0.951 1.0498 0.3217 0.037 Uiso 1 1 calc R U
C8 C 1.0611(5) 0.9343(4) 0.4016(4) 0.0313(13) Uani 1 1 d . .
H8 H 1.1431 0.9591 0.4008 0.038 Uiso 1 1 calc R U
C7 C 1.0521(5) 0.8398(4) 0.4484(3) 0.0259(11) Uani 1 1 d . .
H7 H 1.1279 0.8002 0.4757 0.031 Uiso 1 1 calc R U
O1 O 0.3955(3) 0.8481(2) 0.4807(2) 0.0221(7) Uani 1 1 d . .

loop_
_atom_site_aniso_label
_atom_site_aniso_U_11
_atom_site_aniso_U_22
_atom_site_aniso_U_33
_atom_site_aniso_U_23
_atom_site_aniso_U_13
_atom_site_aniso_U_12
Ru1 0.01403(17) 0.01183(16) 0.01330(16) -0.00118(16) 0.00528(12) -0.00095(16)
Cl1 0.0195(6) 0.0184(5) 0.0143(5) 0.0011(4) 0.0049(4) -0.0020(4)
C13 0.022(2) 0.018(2) 0.014(2) -0.0049(18) 0.0083(19) -0.0027(18)
S1 0.0185(6) 0.0129(5) 0.0245(6) -0.0030(5) 0.0102(5) -0.0036(4)
C1 0.019(2) 0.016(2) 0.015(2) 0.0045(18) 0.0053(18) 0.0012(18)
N3 0.020(2) 0.0145(19) 0.034(2) -0.0005(17) 0.0158(18) 0.0003(16)
C12 0.021(2) 0.021(2) 0.0092(19) -0.0030(18) 0.0046(17) -0.0021(19)
C11 0.028(3) 0.016(2) 0.012(2) -0.0006(18) 0.0102(19) -0.0027(19)
C16 0.019(2) 0.018(2) 0.020(2) -0.0045(19) 0.0136(19) -0.0014(18)
C15 0.018(2) 0.027(2) 0.016(2) -0.001(2) 0.0077(19) 0.004(2)
C14 0.026(3) 0.016(2) 0.016(2) -0.0046(18) 0.0100(19) 0.0041(19)
C17 0.027(3) 0.020(2) 0.021(2) 0.001(2) 0.006(2) 0.002(2)
C18 0.034(3) 0.016(2) 0.018(2) 0.0033(19) 0.007(2) 0.006(2)
C19 0.043(3) 0.020(2) 0.028(3) 0.007(2) 0.017(2) 0.004(2)
C20 0.048(3) 0.024(3) 0.026(3) 0.004(2) 0.015(2) 0.015(2)
N2 0.0160(19) 0.0141(17) 0.0175(19) -0.0006(15) 0.0079(15) 0.0002(15)
N1 0.0153(19) 0.0142(17) 0.0188(19) 0.0003(15) 0.0101(15) 0.0008(15)
C5 0.018(2) 0.015(2) 0.017(2) -0.0046(18) 0.0075(18) -0.0045(18)
C4 0.014(2) 0.0120(19) 0.011(2) 0.0016(17) 0.0023(17) -0.0006(17)
C2 0.014(2) 0.015(2) 0.012(2) -0.0007(17) 0.0038(17) 0.0008(17)
C6 0.025(3) 0.021(2) 0.018(2) -0.005(2) 0.005(2) -0.005(2)
C3 0.019(2) 0.013(2) 0.016(2) -0.0017(18) 0.0044(18) -0.0003(18)
C10 0.028(3) 0.016(2) 0.031(3) -0.005(2) 0.014(2) -0.002(2)
C9 0.045(3) 0.018(2) 0.041(3) -0.007(2) 0.029(3) -0.016(2)
C8 0.033(3) 0.037(3) 0.030(3) -0.017(2) 0.018(2) -0.021(2)
C7 0.018(2) 0.039(3) 0.022(2) -0.004(2) 0.008(2) -0.001(2)
O1 0.0223(18) 0.0203(16) 0.0283(18) 0.0004(14) 0.0145(15) 0.0012(14)

loop_
_atom_type_symbol
_atom_type_description
_atom_type_scat_dispersion_real
_atom_type_scat_dispersion_imag
_atom_type_scat_source
C C 0.0033 0.0016 'International Tables Vol C Tables 4.2.6.8 and 6.1.1.4'
H H 0 0 'International Tables Vol C Tables 4.2.6.8 and 6.1.1.4'
Cl Cl 0.1484 0.1585 'International Tables Vol C Tables 4.2.6.8 and 6.1.1.4'
N N 0.0061 0.0033 'International Tables Vol C Tables 4.2.6.8 and 6.1.1.4'
O O 0.0106 0.006 'International Tables Vol C Tables 4.2.6.8 and 6.1.1.4'
Ru Ru -1.2594 0.8363 'International Tables Vol C Tables 4.2.6.8 and 6.1.1.4'
S S 0.1246 0.1234 'International Tables Vol C Tables 4.2.6.8 and 6.1.1.4'

loop_
_exptl_crystal_face_index_h
_exptl_crystal_face_index_k
_exptl_crystal_face_index_l
_exptl_crystal_face_perp_dist
3 -2 -2 0.006
-3 2 1 0.023
1 2 -5 0.034
0 -3 5 0.039
-2 -3 3 0.041
-1 -2 -2 0.037
1 1 -2 0.037
1 3 2 0.038
-1 0 5 0.047

loop_
_geom_angle_atom_site_label_1
_geom_angle_atom_site_label_2
_geom_angle_atom_site_label_3
_geom_angle
N1 Ru1 C13 147.36(16)
N1 Ru1 C15 132.76(16)
C13 Ru1 C15 67.37(17)
N1 Ru1 C14 170.78(16)
C13 Ru1 C14 37.63(16)
C15 Ru1 C14 38.03(17)
N1 Ru1 C12 112.77(15)
C13 Ru1 C12 37.77(16)
C15 Ru1 C12 79.79(17)
C14 Ru1 C12 68.51(16)
N1 Ru1 C16 103.64(15)
C13 Ru1 C16 79.22(17)
C15 Ru1 C16 37.21(16)
C14 Ru1 C16 68.10(17)
C12 Ru1 C16 66.89(16)
N1 Ru1 C11 94.65(15)
C13 Ru1 C11 67.68(16)
C15 Ru1 C11 67.63(17)
C14 Ru1 C11 81.15(16)
C12 Ru1 C11 37.23(16)
C16 Ru1 C11 37.26(16)
N1 Ru1 S1 81.72(10)
C13 Ru1 S1 87.39(12)
C15 Ru1 S1 144.42(12)
C14 Ru1 S1 107.38(13)
C12 Ru1 S1 95.67(12)
C16 Ru1 S1 162.53(12)
C11 Ru1 S1 126.63(13)
N1 Ru1 Cl1 84.55(10)
C13 Ru1 Cl1 125.81(12)
C15 Ru1 Cl1 87.62(12)
C14 Ru1 Cl1 94.23(12)
C12 Ru1 Cl1 162.64(12)
C16 Ru1 Cl1 109.29(12)
C11 Ru1 Cl1 145.37(12)
S1 Ru1 Cl1 87.62(4)
C14 C13 C12 122.5(4)
C14 C13 Ru1 72.2(2)
C12 C13 Ru1 72.3(2)
C14 C13 H13 118.8
C12 C13 H13 118.8
Ru1 C13 H13 129.3
C1 S1 Ru1 100.74(16)
N3 C1 N2 116.6(4)
N3 C1 S1 123.8(3)
N2 C1 S1 119.6(3)
C1 N3 H3A 120
C1 N3 H3B 120
H3A N3 H3B 120
C13 C12 C11 120.1(4)
C13 C12 Ru1 69.9(2)
C11 C12 Ru1 72.6(2)
C13 C12 H12 120
C11 C12 H12 120
Ru1 C12 H12 130
C12 C11 C16 118.5(4)
C12 C11 C17 120.7(4)
C16 C11 C17 120.8(4)
C12 C11 Ru1 70.1(2)
C16 C11 Ru1 71.2(2)
C17 C11 Ru1 130.1(3)
C15 C16 C11 120.4(4)
C15 C16 Ru1 69.8(3)
C11 C16 Ru1 71.5(2)
C15 C16 H16 119.8
C11 C16 H16 119.8
Ru1 C16 H16 131.8
C16 C15 C14 121.6(4)
C16 C15 Ru1 73.0(3)
C14 C15 Ru1 71.3(3)
C16 C15 H15 119.2
C14 C15 H15 119.2
Ru1 C15 H15 129
C13 C14 C15 116.9(4)
C13 C14 C18 123.3(4)
C15 C14 C18 119.8(4)
C13 C14 Ru1 70.2(2)
C15 C14 Ru1 70.7(2)
C18 C14 Ru1 129.1(3)
C11 C17 H17A 109.5
C11 C17 H17B 109.5
H17A C17 H17B 109.5
C11 C17 H17C 109.5
H17A C17 H17C 109.5
H17B C17 H17C 109.5
C14 C18 C20 109.9(4)
C14 C18 C19 113.0(4)
C20 C18 C19 111.1(4)
C14 C18 H18 107.6
C20 C18 H18 107.6
C19 C18 H18 107.6
C18 C19 H19A 109.5
C18 C19 H19B 109.5
H19A C19 H19B 109.5
C18 C19 H19C 109.5
H19A C19 H19C 109.5
H19B C19 H19C 109.5
C18 C20 H20A 109.5
C18 C20 H20B 109.5
H20A C20 H20B 109.5
C18 C20 H20C 109.5
H20A C20 H20C 109.5
H20B C20 H20C 109.5
C1 N2 N1 120.6(3)
C1 N2 C2 127.6(4)
N1 N2 C2 111.7(3)
C4 N1 N2 104.2(3)
C4 N1 Ru1 138.4(3)
N2 N1 Ru1 117.2(3)
C6 C5 C10 119.0(4)
C6 C5 C4 121.7(4)
C10 C5 C4 119.2(4)
N1 C4 C3 112.5(4)
N1 C4 C5 122.4(4)
C3 C4 C5 125.1(4)
O1 C2 C3 135.4(4)
O1 C2 N2 121.5(4)
C3 C2 N2 103.2(4)
C7 C6 C5 120.6(4)
C7 C6 H6 119.7
C5 C6 H6 119.7
C4 C3 C2 108.4(4)
C4 C3 H3 125.8
C2 C3 H3 125.8
C9 C10 C5 120.5(5)
C9 C10 H10 119.8
C5 C10 H10 119.8
C10 C9 C8 120.0(5)
C10 C9 H9 120
C8 C9 H9 120
C9 C8 C7 119.5(5)
C9 C8 H8 120.2
C7 C8 H8 120.2
C6 C7 C8 120.3(5)
C6 C7 H7 119.8
C8 C7 H7 119.8

loop_
_geom_bond_atom_site_label_1
_geom_bond_atom_site_label_2
_geom_bond_distance
Ru1 N1 2.109(4)
Ru1 C13 2.165(4)
Ru1 C15 2.184(5)
Ru1 C14 2.191(4)
Ru1 C12 2.196(4)
Ru1 C16 2.224(4)
Ru1 C11 2.228(4)
Ru1 S1 2.3635(12)
Ru1 Cl1 2.4393(11)
C13 C14 1.405(6)
C13 C12 1.412(6)
C13 H13 0.93
S1 C1 1.688(4)
C1 N3 1.312(6)
C1 N2 1.368(5)
N3 H3A 0.86
N3 H3B 0.86
C12 C11 1.413(6)
C12 H12 0.93
C11 C16 1.422(6)
C11 C17 1.503(6)
C16 C15 1.407(6)
C16 H16 0.93
C15 C14 1.425(6)
C15 H15 0.93
C14 C18 1.511(6)
C17 H17A 0.96
C17 H17B 0.96
C17 H17C 0.96
C18 C20 1.516(7)
C18 C19 1.542(7)
C18 H18 0.98
C19 H19A 0.96
C19 H19B 0.96
C19 H19C 0.96
C20 H20A 0.96
C20 H20B 0.96
C20 H20C 0.96
N2 N1 1.410(5)
N2 C2 1.438(5)
N1 C4 1.346(5)
C5 C6 1.399(6)
C5 C10 1.402(6)
C5 C4 1.471(6)
C4 C3 1.395(6)
C2 O1 1.250(5)
C2 C3 1.406(6)
C6 C7 1.363(7)
C6 H6 0.93
C3 H3 0.93
C10 C9 1.380(7)
C10 H10 0.93
C9 C8 1.388(8)
C9 H9 0.93
C8 C7 1.407(7)
C8 H8 0.93
C7 H7 0.93

loop_
_geom_hbond_atom_site_label_D
_geom_hbond_atom_site_label_H
_geom_hbond_atom_site_label_A
_geom_hbond_distance_DH
_geom_hbond_distance_HA
_geom_hbond_distance_DA
_geom_hbond_angle_DHA
_geom_hbond_site_symmetry_A
N3 H3A O1 0.86 1.96 2.643(5) 135.7 .
N3 H3B Cl1 0.86 2.41 3.222(4) 157.9 3_666
C3 H3 O1 0.93 2.53 3.440(5) 166 3_676
